data_7157561
loop_
_publ_author_name
'Kim, Jung Keun'
'Gong, Ming'
'Shokova, Elvira A.'
'Tafeenko, Viktor A.'
'Kovaleva, Olga V.'
'Wu, Yangjie'
'Kovalev, Vladimir V.'

_publ_section_title
;
 Pyrazoles: 'one-pot' synthesis from arenes and carboxylic acids.
;
_journal_issue 29
_journal_name_full 'Organic &amp; biomolecular chemistry'
_journal_page_first 5625
_journal_page_last 5638
_journal_paper_doi 10.1039/d0ob01228a
_journal_volume 18
_journal_year 2020
_chemical_formula_moiety 'C33 H32 F2 O2'
_chemical_formula_sum 'C33 H32 F2 O2'
_chemical_formula_weight 498.58
_space_group_crystal_system orthorhombic
_space_group_IT_number 33
_space_group_name_Hall 'P 2c -2n'
_space_group_name_H-M_alt 'P n a 21'
_atom_sites_solution_hydrogens geom
_audit_block_doi 10.5517/ccdc.csd.cc1n0vfy
_audit_creation_method SHELXL-2013
_audit_update_record
;
2016-12-01 deposited with the CCDC.	2020-06-29 downloaded from the CCDC.
;
_cell_angle_alpha 90
_cell_angle_beta 90
_cell_angle_gamma 90
_cell_formula_units_Z 8
_cell_length_a 19.4194(6)
_cell_length_b 6.3668(2)
_cell_length_c 42.5242(13)
_cell_measurement_reflns_used 1876
_cell_measurement_temperature 110(1)
_cell_measurement_theta_max 60
_cell_measurement_theta_min 4
_cell_volume 5257.7(3)
_computing_cell_refinement 'STOE X-AREA'
_computing_data_collection 'STOE X-AREA'
_computing_data_reduction 'STOE X-RED'
_computing_structure_refinement 'SHELXL-2013 (Sheldrick, 2013)'
_computing_structure_solution 'SHELXS-97 (Sheldrick, 2008)'
_diffrn_ambient_temperature 110
_diffrn_detector Pilatus100K
_diffrn_detector_area_resol_mean 5.81
_diffrn_detector_type STOE
_diffrn_measured_fraction_theta_full 0.984
_diffrn_measured_fraction_theta_max 0.982
_diffrn_measurement_device_type STOE
_diffrn_measurement_method 'rotation method'
_diffrn_radiation_collimation 'focusing mirrors'
_diffrn_radiation_monochromator none
_diffrn_radiation_polarisn_norm 0
_diffrn_radiation_type 'Cu K\a'
_diffrn_radiation_wavelength 1.54186
_diffrn_reflns_av_R_equivalents 0.0632
_diffrn_reflns_av_unetI/netI 0.0605
_diffrn_reflns_Laue_measured_fraction_full 0.984
_diffrn_reflns_Laue_measured_fraction_max 0.982
_diffrn_reflns_limit_h_max 22
_diffrn_reflns_limit_h_min -23
_diffrn_reflns_limit_k_max 7
_diffrn_reflns_limit_k_min -3
_diffrn_reflns_limit_l_max 50
_diffrn_reflns_limit_l_min -48
_diffrn_reflns_number 28984
_diffrn_reflns_point_group_measured_fraction_full 0.984
_diffrn_reflns_point_group_measured_fraction_max 0.982
_diffrn_reflns_theta_full 67.686
_diffrn_reflns_theta_max 67.686
_diffrn_reflns_theta_min 4.159
_diffrn_source 'Cu GeniX 3D'
_diffrn_source_current 0.600
_diffrn_source_power 0.030
_diffrn_source_voltage 50
_exptl_absorpt_coefficient_mu 0.699
_exptl_absorpt_correction_T_max 0.890
_exptl_absorpt_correction_T_min 0.688
_exptl_absorpt_correction_type multi-scan
_exptl_absorpt_process_details
;
[c.f. r.h. blessing, acta cryst. (1995), a51, 33-38]
;
_exptl_crystal_colour colorless
_exptl_crystal_density_diffrn 1.260
_exptl_crystal_description prism
_exptl_crystal_F_000 2112
_exptl_crystal_size_max 0.200
_exptl_crystal_size_mid 0.150
_exptl_crystal_size_min 0.100
_refine_diff_density_max 0.397
_refine_diff_density_min -0.176
_refine_diff_density_rms 0.053
_refine_ls_abs_structure_details
;
 Flack x determined using 1637 quotients [(I+)-(I-)]/[(I+)+(I-)]
 (Parsons and Flack (2004), Acta Cryst. A60, s61).
;
_refine_ls_abs_structure_Flack 0.1(4)
_refine_ls_extinction_method none
_refine_ls_goodness_of_fit_ref 0.874
_refine_ls_hydrogen_treatment mixed
_refine_ls_matrix_type full
_refine_ls_number_parameters 639
_refine_ls_number_reflns 8453
_refine_ls_number_restraints 105
_refine_ls_restrained_S_all 0.873
_refine_ls_R_factor_all 0.0995
_refine_ls_R_factor_gt 0.0612
_refine_ls_shift/su_max 0.009
_refine_ls_shift/su_mean 0.001
_refine_ls_structure_factor_coef Fsqd
_refine_ls_weighting_details 'w=1/[\s^2^(Fo^2^)+(0.0894P)^2^] where P=(Fo^2^+2Fc^2^)/3'
_refine_ls_weighting_scheme calc
_refine_ls_wR_factor_gt 0.1448
_refine_ls_wR_factor_ref 0.1611
_reflns_number_gt 4677
_reflns_number_total 8453
_reflns_threshold_expression 'I > 2\s(I)'
_cod_data_source_file d0ob01228a2.cif
_cod_data_source_block shelx
_cod_depositor_comments 'Adding full bibliography for 7157561--7157563.cif.'
_cod_database_code 7157561
_shelx_space_group_comment
;
The symmetry employed for this shelxl refinement is uniquely defined
by the following loop, which should always be used as a source of
symmetry information in preference to the above space-group names.
They are only intended as comments.
;
_shelxl_version_number 2013-4

loop_
_space_group_symop_operation_xyz
'x, y, z'
'-x, -y, z+1/2'
'-x+1/2, y+1/2, z+1/2'
'x+1/2, -y+1/2, z'

loop_
_atom_site_label
_atom_site_type_symbol
_atom_site_fract_x
_atom_site_fract_y
_atom_site_fract_z
_atom_site_U_iso_or_equiv
_atom_site_adp_type
_atom_site_occupancy
_atom_site_site_symmetry_order
_atom_site_calc_flag
_atom_site_refinement_flags_posn
_atom_site_refinement_flags_adp
_atom_site_refinement_flags_occupancy
_atom_site_disorder_assembly
_atom_site_disorder_group
F1A F 0.5936(3) -0.1017(10) 0.78358(13) 0.1101(18) Uani 1 1 d D . . . .
F2A F 0.4134(4) 0.2496(8) 0.98440(12) 0.099(3) Uani 1 1 d D . . . .
O1A O 0.3618(3) 0.5521(8) 0.79381(10) 0.0684(13) Uani 1 1 d D . . . .
O2A O 0.3241(3) 0.7489(7) 0.86170(16) 0.0614(18) Uani 1 1 d D . . . .
C1A C 0.3360(3) 0.3952(11) 0.84283(13) 0.0482(15) Uani 1 1 d D . . . .
H1A H 0.3143(17) 0.266(10) 0.8499(6) 0.058 Uiso 1 1 calc R U . . .
C2A C 0.3298(3) 0.4141(11) 0.80694(13) 0.0504(16) Uani 1 1 d D . . . .
C3A C 0.2841(3) 0.2655(10) 0.78943(13) 0.0468(17) Uani 1 1 d D . . . .
C4A C 0.2622(4) 0.0739(12) 0.80024(15) 0.0647(19) Uani 1 1 d D . . . .
H4A H 0.2746 0.0319 0.8204 0.078 Uiso 1 1 calc R U . . .
C5A C 0.2225(4) -0.0577(13) 0.78229(15) 0.071(2) Uani 1 1 d D . . . .
H5A H 0.2105 -0.1901 0.7897 0.085 Uiso 1 1 calc R U . . .
C6A C 0.2007(4) 0.0089(15) 0.75306(17) 0.082(2) Uani 1 1 d D . . . .
H6A H 0.1731 -0.0773 0.7407 0.098 Uiso 1 1 calc R U . . .
C7A C 0.2198(5) 0.2000(19) 0.74259(18) 0.092(3) Uani 1 1 d D . . . .
H7A H 0.2032 0.2459 0.7233 0.111 Uiso 1 1 calc R U . . .
C8A C 0.2624(4) 0.3283(14) 0.75920(14) 0.072(2) Uani 1 1 d D . . . .
H8A H 0.2769 0.4555 0.7508 0.086 Uiso 1 1 calc R U . . .
C9A C 0.4114(3) 0.4024(12) 0.85416(12) 0.0524(16) Uani 1 1 d D . . . .
H9A H 0.4282(13) 0.551(11) 0.8511(3) 0.063 Uiso 1 1 calc R U . . .
C10A C 0.4595(3) 0.2586(11) 0.83522(13) 0.050(2) Uani 1 1 d D . . . .
C11A C 0.4434(3) 0.0596(11) 0.82645(13) 0.0551(17) Uani 1 1 d D . . . .
H11A H 0.4008 0.0052 0.8321 0.066 Uiso 1 1 calc R U . . .
C12A C 0.4885(4) -0.0664(12) 0.80920(15) 0.067(2) Uani 1 1 d D . . . .
H12A H 0.4772 -0.2032 0.8035 0.081 Uiso 1 1 calc R U . . .
C13A C 0.5497(4) 0.0211(15) 0.80116(18) 0.077(2) Uani 1 1 d D . . . .
C14A C 0.5696(4) 0.2199(15) 0.80897(18) 0.072(3) Uani 1 1 d D . . . .
H14A H 0.6122 0.2737 0.8031 0.087 Uiso 1 1 calc R U . . .
C15A C 0.5233(3) 0.3361(13) 0.82601(15) 0.0629(18) Uani 1 1 d D . . . .
H15A H 0.5351 0.4726 0.8316 0.075 Uiso 1 1 calc R U . . .
C16A C 0.4139(3) 0.3563(12) 0.88966(13) 0.0565(19) Uani 1 1 d D . . . .
C17A C 0.3947(4) 0.1643(12) 0.90127(14) 0.0588(19) Uani 1 1 d D . . . .
H17A H 0.3823 0.0576 0.8874 0.071 Uiso 1 1 calc R U . . .
C18A C 0.3936(4) 0.1270(13) 0.93366(16) 0.069(2) Uani 1 1 d D . . . .
H18A H 0.3794 -0.0022 0.9416 0.083 Uiso 1 1 calc R U . . .
C19A C 0.4131(4) 0.2796(14) 0.95282(13) 0.064(2) Uani 1 1 d D . . . .
C20A C 0.4349(4) 0.4731(14) 0.94234(16) 0.076(2) Uani 1 1 d D . . . .
H20A H 0.4497 0.5754 0.9564 0.091 Uiso 1 1 calc R U . . .
C21A C 0.4341(3) 0.5113(12) 0.91034(14) 0.0636(19) Uani 1 1 d D . . . .
H21A H 0.4473 0.6422 0.9027 0.076 Uiso 1 1 calc R U . . .
C22A C 0.2952(3) 0.5867(11) 0.85523(13) 0.0502(16) Uani 1 1 d D . . . .
C23A C 0.2177(3) 0.5688(12) 0.85707(13) 0.0568(17) Uani 1 1 d D . . . .
H23A H 0.2029 0.4538 0.8437 0.068 Uiso 1 1 calc R U . . .
H23B H 0.1974 0.6968 0.8488 0.068 Uiso 1 1 calc R U . . .
C24A C 0.1899(3) 0.5313(10) 0.89075(13) 0.0503(16) Uani 1 1 d D . . . .
C25A C 0.2114(5) 0.7105(13) 0.91337(17) 0.068(2) Uani 1 1 d D . . . .
H25A H 0.2612 0.7170 0.9149 0.082 Uiso 1 1 calc R U . . .
H25B H 0.1949 0.8442 0.9054 0.082 Uiso 1 1 calc R U . . .
C26A C 0.1803(5) 0.6673(15) 0.94584(18) 0.085(3) Uani 1 1 d D . . . .
H26A H 0.1931(16) 0.772(12) 0.9593(16) 0.102 Uiso 1 1 calc R U . . .
C27A C 0.2070(5) 0.4611(14) 0.95810(17) 0.083(3) Uani 1 1 d D . . . .
H27A H 0.1897 0.4377 0.9792 0.099 Uiso 1 1 calc R U . . .
H27B H 0.2569 0.4652 0.9591 0.099 Uiso 1 1 calc R U . . .
C28A C 0.1844(5) 0.2821(14) 0.93685(19) 0.073(3) Uani 1 1 d D . . . .
H28A H 0.2014 0.1483 0.9452 0.087 Uiso 1 1 calc R U . . .
C29A C 0.2154(4) 0.3223(13) 0.90398(16) 0.070(2) Uani 1 1 d D . . . .
H29A H 0.2652 0.3246 0.9054 0.084 Uiso 1 1 calc R U . . .
H29B H 0.2023 0.2093 0.8899 0.084 Uiso 1 1 calc R U . . .
C30A C 0.1112(3) 0.5297(18) 0.88936(16) 0.090(3) Uani 1 1 d D . . . .
H30A H 0.0946 0.6644 0.8819 0.108 Uiso 1 1 calc R U . . .
H30B H 0.0958 0.4221 0.8748 0.108 Uiso 1 1 calc R U . . .
C31A C 0.1023(5) 0.6611(17) 0.9438(2) 0.103(3) Uani 1 1 d D . . . .
H31A H 0.0828 0.6377 0.9645 0.124 Uiso 1 1 calc R U . . .
H31B H 0.0851 0.7939 0.9359 0.124 Uiso 1 1 calc R U . . .
C32A C 0.1080(5) 0.2771(16) 0.9347(3) 0.094(4) Uani 1 1 d D . . . .
H32A H 0.0885 0.2515 0.9554 0.113 Uiso 1 1 calc R U . . .
H32B H 0.0937 0.1642 0.9209 0.113 Uiso 1 1 calc R U . . .
C33A C 0.0821(4) 0.4859(19) 0.92205(18) 0.098(4) Uani 1 1 d D . . . .
H33A H 0.038(6) 0.481(2) 0.9209(2) 0.118 Uiso 1 1 calc R U . . .
F1 F 0.1598(3) 1.1061(10) 0.19368(13) 0.1113(19) Uani 1 1 d D . . . .
F2 F 0.3422(4) 0.7512(9) -0.00458(14) 0.104(3) Uani 1 1 d D . . . .
O1 O 0.3909(3) 0.4401(9) 0.18597(11) 0.0718(14) Uani 1 1 d D . . . .
O2 O 0.4312(3) 0.2482(8) 0.11872(16) 0.0659(19) Uani 1 1 d D . . . .
C1 C 0.4200(3) 0.5996(11) 0.13782(12) 0.0486(15) Uani 1 1 d D . . . .
H1 H 0.4430(17) 0.735(10) 0.1311(5) 0.058 Uiso 1 1 calc R U . . .
C2 C 0.4242(3) 0.5766(11) 0.17369(14) 0.0560(17) Uani 1 1 d D . . . .
C3 C 0.4723(2) 0.7111(8) 0.19224(10) 0.0568(19) Uani 1 1 d DG . . . .
C4 C 0.4933(3) 0.9082(8) 0.18196(9) 0.065(2) Uani 1 1 d DG . . . .
H4 H 0.4776 0.9601 0.1628 0.078 Uiso 1 1 calc R U . . .
C5 C 0.5377(3) 1.0276(7) 0.20030(13) 0.082(2) Uani 1 1 d DG . . . .
H5 H 0.5518 1.1595 0.1934 0.098 Uiso 1 1 calc R U . . .
C6 C 0.5612(3) 0.9500(10) 0.22891(12) 0.098(3) Uani 1 1 d DG . . . .
H6 H 0.5909 1.0299 0.2412 0.118 Uiso 1 1 calc R U . . .
C7 C 0.5402(3) 0.7529(10) 0.23918(9) 0.080(3) Uani 1 1 d DG . . . .
H7 H 0.5559 0.7009 0.2583 0.096 Uiso 1 1 calc R U . . .
C8 C 0.4957(3) 0.6334(8) 0.22085(10) 0.078(2) Uani 1 1 d DG . . . .
H8 H 0.4817 0.5015 0.2277 0.094 Uiso 1 1 calc R U . . .
C9 C 0.3445(3) 0.5955(11) 0.12580(13) 0.0526(16) Uani 1 1 d D . . . .
H9 H 0.3268(13) 0.442(11) 0.1287(2) 0.063 Uiso 1 1 calc R U . . .
C10 C 0.2960(2) 0.7383(7) 0.14454(10) 0.049(2) Uani 1 1 d DG . . . .
C11 C 0.31462(19) 0.9403(7) 0.15353(11) 0.066(2) Uani 1 1 d DG . . . .
H11 H 0.3579 0.9924 0.1483 0.079 Uiso 1 1 calc R U . . .
C12 C 0.2687(3) 1.0644(7) 0.17034(11) 0.069(2) Uani 1 1 d DG . . . .
H12 H 0.2812 1.1996 0.1763 0.083 Uiso 1 1 calc R U . . .
C13 C 0.2040(2) 0.9865(9) 0.17816(12) 0.072(2) Uani 1 1 d DG . . . .
C14 C 0.18536(18) 0.7845(9) 0.16918(12) 0.072(3) Uani 1 1 d DG . . . .
H14 H 0.1421 0.7323 0.1744 0.087 Uiso 1 1 calc R U . . .
C15 C 0.2313(2) 0.6603(7) 0.15237(11) 0.0643(19) Uani 1 1 d DG . . . .
H15 H 0.2188 0.5252 0.1464 0.077 Uiso 1 1 calc R U . . .
C16 C 0.3424(3) 0.6417(7) 0.09047(7) 0.0514(18) Uani 1 1 d DG . . . .
C17 C 0.3624(2) 0.8367(7) 0.07895(9) 0.061(2) Uani 1 1 d DG . . . .
H17 H 0.3758 0.9422 0.0928 0.074 Uiso 1 1 calc R U . . .
C18 C 0.3623(3) 0.8741(7) 0.04675(9) 0.066(2) Uani 1 1 d DG . . . .
H18 H 0.3757 1.0046 0.0390 0.079 Uiso 1 1 calc R U . . .
C19 C 0.3423(3) 0.7165(9) 0.02606(7) 0.076(3) Uani 1 1 d DG . . . .
C20 C 0.3223(3) 0.5215(8) 0.03758(9) 0.080(2) Uani 1 1 d DG . . . .
H20 H 0.3089 0.4161 0.0237 0.095 Uiso 1 1 calc R U . . .
C21 C 0.3223(2) 0.4841(6) 0.06978(9) 0.065(2) Uani 1 1 d DG . . . .
H21 H 0.3090 0.3536 0.0775 0.079 Uiso 1 1 calc R U . . .
C22 C 0.4609(3) 0.4097(12) 0.12505(13) 0.0527(16) Uani 1 1 d D . . . .
C23 C 0.5383(3) 0.4268(13) 0.12288(13) 0.0603(18) Uani 1 1 d D . . . .
H23C H 0.5585 0.2984 0.1310 0.072 Uiso 1 1 calc R U . . .
H23D H 0.5535 0.5413 0.1362 0.072 Uiso 1 1 calc R U . . .
C24 C 0.5659(3) 0.4643(10) 0.08936(13) 0.0501(16) Uani 1 1 d D . . . .
C25 C 0.5419(5) 0.2891(14) 0.06645(18) 0.074(3) Uani 1 1 d D . . . .
H25C H 0.5571 0.1531 0.0740 0.089 Uiso 1 1 calc R U . . .
H25D H 0.4920 0.2876 0.0652 0.089 Uiso 1 1 calc R U . . .
C26 C 0.5727(5) 0.3325(15) 0.03373(17) 0.078(2) Uani 1 1 d D . . . .
H26 H 0.5575(16) 0.227(11) 0.0195(15) 0.094 Uiso 1 1 calc R U . . .
C27 C 0.5490(4) 0.5425(14) 0.02205(17) 0.080(3) Uani 1 1 d D . . . .
H27C H 0.4992 0.5442 0.0206 0.096 Uiso 1 1 calc R U . . .
H27D H 0.5677 0.5682 0.0012 0.096 Uiso 1 1 calc R U . . .
C28 C 0.5726(5) 0.7114(15) 0.0442(2) 0.087(3) Uani 1 1 d D . . . .
H28 H 0.5570 0.8482 0.0364 0.104 Uiso 1 1 calc R U . . .
C29 C 0.5423(4) 0.6728(13) 0.07663(18) 0.073(2) Uani 1 1 d D . . . .
H29C H 0.5565 0.7841 0.0908 0.088 Uiso 1 1 calc R U . . .
H29D H 0.4924 0.6746 0.0754 0.088 Uiso 1 1 calc R U . . .
C30 C 0.6439(4) 0.4592(16) 0.09064(16) 0.084(3) Uani 1 1 d D . . . .
H30C H 0.6590 0.3245 0.0988 0.100 Uiso 1 1 calc R U . . .
H30D H 0.6602 0.5678 0.1048 0.100 Uiso 1 1 calc R U . . .
C31 C 0.6494(5) 0.3267(17) 0.0355(2) 0.094(3) Uani 1 1 d D . . . .
H31C H 0.6688 0.3507 0.0148 0.113 Uiso 1 1 calc R U . . .
H31D H 0.6644 0.1895 0.0427 0.113 Uiso 1 1 calc R U . . .
C32 C 0.6503(5) 0.7101(18) 0.0461(3) 0.102(4) Uani 1 1 d D . . . .
H32C H 0.6659 0.8194 0.0603 0.122 Uiso 1 1 calc R U . . .
H32D H 0.6697 0.7375 0.0255 0.122 Uiso 1 1 calc R U . . .
C33 C 0.6746(4) 0.4940(17) 0.05802(19) 0.089(3) Uani 1 1 d D . . . .
H33 H 0.734(5) 0.4903(18) 0.0594(2) 0.107 Uiso 1 1 calc R U . . .

loop_
_atom_site_aniso_label
_atom_site_aniso_U_11
_atom_site_aniso_U_22
_atom_site_aniso_U_33
_atom_site_aniso_U_23
_atom_site_aniso_U_13
_atom_site_aniso_U_12
F1A 0.084(3) 0.126(5) 0.120(4) 0.001(3) 0.037(3) 0.044(3)
F2A 0.130(5) 0.136(7) 0.031(3) 0.003(2) -0.009(3) -0.003(3)
O1A 0.075(3) 0.079(4) 0.051(3) 0.009(2) 0.007(2) -0.019(3)
O2A 0.068(4) 0.046(4) 0.070(4) -0.005(2) 0.011(3) -0.009(2)
C1A 0.045(4) 0.051(4) 0.049(3) 0.006(3) 0.003(2) -0.001(3)
C2A 0.042(3) 0.061(5) 0.048(3) 0.002(3) 0.006(3) 0.003(3)
C3A 0.048(4) 0.060(5) 0.032(3) -0.004(2) 0.004(3) 0.004(3)
C4A 0.068(5) 0.073(6) 0.054(4) 0.004(3) -0.012(3) -0.002(4)
C5A 0.074(5) 0.076(6) 0.062(4) -0.007(3) -0.014(3) -0.008(4)
C6A 0.079(5) 0.107(7) 0.059(4) -0.009(4) -0.012(3) -0.027(5)
C7A 0.085(6) 0.141(9) 0.051(5) 0.018(5) -0.016(4) -0.025(6)
C8A 0.074(5) 0.095(6) 0.047(4) 0.012(4) -0.002(3) -0.015(4)
C9A 0.051(4) 0.062(5) 0.044(3) 0.002(3) -0.001(3) -0.010(3)
C10A 0.046(4) 0.070(7) 0.035(4) 0.007(3) 0.002(3) -0.001(3)
C11A 0.048(4) 0.064(5) 0.053(3) 0.004(3) 0.009(3) -0.003(3)
C12A 0.077(5) 0.066(5) 0.059(4) 0.003(3) 0.007(3) 0.016(4)
C13A 0.059(5) 0.102(7) 0.070(5) 0.010(5) 0.022(4) 0.029(5)
C14A 0.053(5) 0.104(8) 0.060(5) 0.018(4) 0.014(4) 0.002(4)
C15A 0.048(4) 0.079(6) 0.062(4) 0.008(4) 0.000(3) -0.006(4)
C16A 0.039(4) 0.073(6) 0.058(4) -0.009(4) -0.009(3) 0.002(3)
C17A 0.056(4) 0.072(6) 0.048(4) 0.006(4) -0.006(3) 0.000(4)
C18A 0.064(5) 0.078(7) 0.065(5) 0.011(4) -0.001(3) 0.003(4)
C19A 0.067(5) 0.094(7) 0.032(4) 0.005(3) 0.002(3) 0.006(4)
C20A 0.066(5) 0.100(8) 0.062(4) -0.029(5) -0.011(3) 0.007(5)
C21A 0.057(4) 0.072(5) 0.061(4) -0.006(4) -0.004(3) -0.007(4)
C22A 0.048(4) 0.061(5) 0.041(3) 0.004(3) 0.005(3) 0.002(4)
C23A 0.052(4) 0.071(5) 0.048(3) 0.001(3) 0.002(3) 0.001(3)
C24A 0.044(4) 0.059(5) 0.048(3) -0.001(3) 0.006(2) 0.003(3)
C25A 0.089(6) 0.068(5) 0.047(5) -0.003(3) 0.011(4) -0.017(5)
C26A 0.110(8) 0.085(7) 0.059(5) -0.027(5) 0.030(4) -0.032(6)
C27A 0.080(6) 0.114(9) 0.053(4) 0.017(5) 0.006(3) -0.007(5)
C28A 0.091(7) 0.068(6) 0.058(5) 0.011(4) 0.024(4) 0.009(5)
C29A 0.082(6) 0.070(6) 0.057(4) 0.005(4) 0.017(3) 0.005(5)
C30A 0.051(5) 0.162(10) 0.058(4) -0.009(5) 0.000(3) 0.003(5)
C31A 0.135(10) 0.094(8) 0.081(6) 0.014(6) 0.049(6) 0.035(7)
C32A 0.113(9) 0.104(9) 0.066(6) -0.008(5) 0.029(5) -0.050(7)
C33A 0.054(5) 0.176(12) 0.065(5) 0.003(6) 0.016(4) -0.012(6)
F1 0.089(4) 0.139(5) 0.106(3) 0.000(3) 0.035(3) 0.049(4)
F2 0.115(5) 0.150(8) 0.046(4) 0.000(2) 0.002(3) 0.004(3)
O1 0.082(3) 0.078(4) 0.055(3) 0.012(2) 0.006(2) -0.014(3)
O2 0.058(4) 0.071(6) 0.069(4) -0.004(2) 0.013(3) -0.008(3)
C1 0.051(4) 0.055(4) 0.040(3) 0.003(3) -0.001(2) -0.007(3)
C2 0.053(4) 0.068(5) 0.048(3) 0.005(3) 0.007(3) 0.008(4)
C3 0.048(4) 0.080(6) 0.042(4) 0.004(3) -0.003(3) 0.010(4)
C4 0.059(4) 0.077(6) 0.060(4) -0.010(3) -0.008(3) 0.001(4)
C5 0.069(5) 0.079(6) 0.097(6) -0.025(5) -0.003(4) -0.007(4)
C6 0.072(6) 0.157(11) 0.066(5) -0.035(6) -0.004(4) -0.003(6)
C7 0.076(6) 0.133(9) 0.032(4) -0.003(4) -0.015(3) 0.012(5)
C8 0.080(5) 0.107(7) 0.047(4) 0.000(4) 0.000(3) 0.008(5)
C9 0.044(4) 0.058(5) 0.056(4) 0.001(3) 0.001(3) -0.008(3)
C10 0.044(5) 0.058(6) 0.044(4) 0.005(3) 0.003(3) -0.004(3)
C11 0.052(4) 0.085(6) 0.062(4) 0.008(4) 0.011(3) 0.006(4)
C12 0.071(5) 0.072(6) 0.065(4) 0.003(3) 0.010(3) 0.006(4)
C13 0.064(5) 0.097(7) 0.057(4) 0.017(4) 0.009(3) 0.030(5)
C14 0.041(5) 0.097(8) 0.078(6) 0.011(4) 0.006(4) 0.001(4)
C15 0.050(4) 0.084(6) 0.059(4) 0.012(4) 0.003(3) -0.006(4)
C16 0.040(4) 0.055(5) 0.060(4) -0.004(3) -0.004(3) -0.004(3)
C17 0.059(5) 0.064(6) 0.061(4) -0.001(4) -0.012(3) -0.007(4)
C18 0.056(4) 0.092(7) 0.050(4) 0.008(4) 0.004(3) 0.005(4)
C19 0.058(5) 0.121(9) 0.049(6) -0.008(4) -0.005(4) 0.012(5)
C20 0.081(6) 0.101(8) 0.058(4) -0.010(4) -0.005(4) -0.005(5)
C21 0.058(4) 0.079(6) 0.059(4) -0.006(4) -0.006(3) -0.009(4)
C22 0.048(4) 0.067(5) 0.042(3) 0.005(3) 0.004(3) 0.001(4)
C23 0.054(4) 0.081(5) 0.046(3) -0.007(3) -0.001(3) 0.008(4)
C24 0.048(4) 0.060(5) 0.043(3) -0.006(3) 0.000(2) -0.001(3)
C25 0.098(7) 0.072(6) 0.052(5) -0.007(4) 0.010(4) -0.012(5)
C26 0.098(7) 0.076(6) 0.059(5) -0.016(5) 0.008(4) -0.010(6)
C27 0.083(6) 0.104(8) 0.054(4) 0.014(4) 0.005(4) -0.001(5)
C28 0.107(8) 0.073(6) 0.080(7) 0.022(5) 0.027(5) 0.008(6)
C29 0.082(6) 0.057(5) 0.081(5) 0.008(4) 0.023(4) 0.010(5)
C30 0.056(5) 0.127(8) 0.068(5) 0.001(5) 0.003(3) -0.004(5)
C31 0.106(8) 0.109(8) 0.067(5) -0.008(5) 0.034(5) 0.026(7)
C32 0.105(8) 0.116(9) 0.084(7) -0.025(6) 0.047(6) -0.057(7)
C33 0.052(5) 0.135(10) 0.081(6) 0.005(5) 0.014(4) -0.004(5)

loop_
_atom_type_symbol
_atom_type_description
_atom_type_scat_dispersion_real
_atom_type_scat_dispersion_imag
_atom_type_scat_source
C C 0.0181 0.0091 'International Tables Vol C Tables 4.2.6.8 and 6.1.1.4'
H H 0.0000 0.0000 'International Tables Vol C Tables 4.2.6.8 and 6.1.1.4'
O O 0.0492 0.0322 'International Tables Vol C Tables 4.2.6.8 and 6.1.1.4'
F F 0.0727 0.0534 'International Tables Vol C Tables 4.2.6.8 and 6.1.1.4'

loop_
_geom_angle_atom_site_label_1
_geom_angle_atom_site_label_2
_geom_angle_atom_site_label_3
_geom_angle
_geom_angle_site_symmetry_1
_geom_angle_site_symmetry_3
_geom_angle_publ_flag
C2A C1A C9A 112.5(5) . . ?
C2A C1A C22A 103.7(5) . . ?
C9A C1A C22A 110.9(5) . . ?
C2A C1A H1A 109.9 . . ?
C9A C1A H1A 109.9 . . ?
C22A C1A H1A 109.9 . . ?
O1A C2A C3A 122.2(5) . . ?
O1A C2A C1A 118.3(6) . . ?
C3A C2A C1A 119.4(6) . . ?
C4A C3A C8A 117.6(6) . . ?
C4A C3A C2A 125.5(6) . . ?
C8A C3A C2A 116.9(6) . . ?
C5A C4A C3A 122.2(6) . . ?
C5A C4A H4A 118.9 . . ?
C3A C4A H4A 118.9 . . ?
C4A C5A C6A 119.1(7) . . ?
C4A C5A H5A 120.4 . . ?
C6A C5A H5A 120.4 . . ?
C7A C6A C5A 119.4(7) . . ?
C7A C6A H6A 120.3 . . ?
C5A C6A H6A 120.3 . . ?
C6A C7A C8A 122.5(8) . . ?
C6A C7A H7A 118.7 . . ?
C8A C7A H7A 118.7 . . ?
C7A C8A C3A 119.0(7) . . ?
C7A C8A H8A 120.5 . . ?
C3A C8A H8A 120.5 . . ?
C10A C9A C16A 112.4(5) . . ?
C10A C9A C1A 113.3(5) . . ?
C16A C9A C1A 109.4(5) . . ?
C10A C9A H9A 107.1 . . ?
C16A C9A H9A 107.1 . . ?
C1A C9A H9A 107.1 . . ?
C11A C10A C15A 117.3(6) . . ?
C11A C10A C9A 124.1(6) . . ?
C15A C10A C9A 118.6(6) . . ?
C10A C11A C12A 122.5(6) . . ?
C10A C11A H11A 118.8 . . ?
C12A C11A H11A 118.8 . . ?
C13A C12A C11A 116.5(7) . . ?
C13A C12A H12A 121.8 . . ?
C11A C12A H12A 121.8 . . ?
C12A C13A C14A 124.6(6) . . ?
C12A C13A F1A 116.5(8) . . ?
C14A C13A F1A 119.0(7) . . ?
C13A C14A C15A 116.4(7) . . ?
C13A C14A H14A 121.8 . . ?
C15A C14A H14A 121.8 . . ?
C14A C15A C10A 122.8(7) . . ?
C14A C15A H15A 118.6 . . ?
C10A C15A H15A 118.6 . . ?
C17A C16A C21A 119.1(6) . . ?
C17A C16A C9A 121.0(6) . . ?
C21A C16A C9A 119.9(6) . . ?
C16A C17A C18A 120.7(7) . . ?
C16A C17A H17A 119.6 . . ?
C18A C17A H17A 119.6 . . ?
C19A C18A C17A 118.5(7) . . ?
C19A C18A H18A 120.8 . . ?
C17A C18A H18A 120.8 . . ?
C18A C19A F2A 120.5(7) . . ?
C18A C19A C20A 123.1(6) . . ?
F2A C19A C20A 116.4(7) . . ?
C19A C20A C21A 118.2(6) . . ?
C19A C20A H20A 120.9 . . ?
C21A C20A H20A 120.9 . . ?
C16A C21A C20A 120.3(7) . . ?
C16A C21A H21A 119.8 . . ?
C20A C21A H21A 119.8 . . ?
O2A C22A C23A 121.1(6) . . ?
O2A C22A C1A 120.9(6) . . ?
C23A C22A C1A 117.9(6) . . ?
C22A C23A C24A 114.0(5) . . ?
C22A C23A H23A 108.8 . . ?
C24A C23A H23A 108.8 . . ?
C22A C23A H23B 108.8 . . ?
C24A C23A H23B 108.8 . . ?
H23A C23A H23B 107.6 . . ?
C29A C24A C30A 109.4(7) . . ?
C29A C24A C23A 111.2(5) . . ?
C30A C24A C23A 108.3(5) . . ?
C29A C24A C25A 109.0(6) . . ?
C30A C24A C25A 107.4(6) . . ?
C23A C24A C25A 111.5(6) . . ?
C26A C25A C24A 108.7(6) . . ?
C26A C25A H25A 110.0 . . ?
C24A C25A H25A 110.0 . . ?
C26A C25A H25B 110.0 . . ?
C24A C25A H25B 110.0 . . ?
H25A C25A H25B 108.3 . . ?
C27A C26A C31A 109.9(8) . . ?
C27A C26A C25A 109.5(7) . . ?
C31A C26A C25A 110.3(8) . . ?
C27A C26A H26A 109.0 . . ?
C31A C26A H26A 109.0 . . ?
C25A C26A H26A 109.0 . . ?
C26A C27A C28A 110.4(7) . . ?
C26A C27A H27A 109.6 . . ?
C28A C27A H27A 109.6 . . ?
C26A C27A H27B 109.6 . . ?
C28A C27A H27B 109.6 . . ?
H27A C27A H27B 108.1 . . ?
C32A C28A C27A 109.9(7) . . ?
C32A C28A C29A 109.7(7) . . ?
C27A C28A C29A 107.6(7) . . ?
C32A C28A H28A 109.9 . . ?
C27A C28A H28A 109.9 . . ?
C29A C28A H28A 109.9 . . ?
C24A C29A C28A 110.6(6) . . ?
C24A C29A H29A 109.5 . . ?
C28A C29A H29A 109.5 . . ?
C24A C29A H29B 109.5 . . ?
C28A C29A H29B 109.5 . . ?
H29A C29A H29B 108.1 . . ?
C33A C30A C24A 109.6(6) . . ?
C33A C30A H30A 109.7 . . ?
C24A C30A H30A 109.7 . . ?
C33A C30A H30B 109.7 . . ?
C24A C30A H30B 109.7 . . ?
H30A C30A H30B 108.2 . . ?
C33A C31A C26A 108.4(7) . . ?
C33A C31A H31A 110.0 . . ?
C26A C31A H31A 110.0 . . ?
C33A C31A H31B 110.0 . . ?
C26A C31A H31B 110.0 . . ?
H31A C31A H31B 108.4 . . ?
C28A C32A C33A 109.5(7) . . ?
C28A C32A H32A 109.8 . . ?
C33A C32A H32A 109.8 . . ?
C28A C32A H32B 109.8 . . ?
C33A C32A H32B 109.8 . . ?
H32A C32A H32B 108.2 . . ?
C31A C33A C32A 110.1(8) . . ?
C31A C33A C30A 109.2(8) . . ?
C32A C33A C30A 111.1(8) . . ?
C31A C33A H33A 108.8 . . ?
C32A C33A H33A 108.8 . . ?
C30A C33A H33A 108.8 . . ?
C2 C1 C22 104.3(5) . . ?
C2 C1 C9 112.1(5) . . ?
C22 C1 C9 110.9(5) . . ?
C2 C1 H1 109.8 . . ?
C22 C1 H1 109.8 . . ?
C9 C1 H1 109.8 . . ?
O1 C2 C3 121.4(5) . . ?
O1 C2 C1 118.1(6) . . ?
C3 C2 C1 120.3(6) . . ?
C4 C3 C8 120.0 . . ?
C4 C3 C2 122.4(4) . . ?
C8 C3 C2 117.6(4) . . ?
C5 C4 C3 120.0 . . ?
C5 C4 H4 120.0 . . ?
C3 C4 H4 120.0 . . ?
C4 C5 C6 120.0 . . ?
C4 C5 H5 120.0 . . ?
C6 C5 H5 120.0 . . ?
C5 C6 C7 120.0 . . ?
C5 C6 H6 120.0 . . ?
C7 C6 H6 120.0 . . ?
C8 C7 C6 120.0 . . ?
C8 C7 H7 120.0 . . ?
C6 C7 H7 120.0 . . ?
C7 C8 C3 120.0 . . ?
C7 C8 H8 120.0 . . ?
C3 C8 H8 120.0 . . ?
C16 C9 C10 112.3(5) . . ?
C16 C9 C1 110.2(5) . . ?
C10 C9 C1 113.6(5) . . ?
C16 C9 H9 106.8 . . ?
C10 C9 H9 106.8 . . ?
C1 C9 H9 106.8 . . ?
C11 C10 C15 120.0 . . ?
C11 C10 C9 122.1(4) . . ?
C15 C10 C9 117.9(4) . . ?
C10 C11 C12 120.0 . . ?
C10 C11 H11 120.0 . . ?
C12 C11 H11 120.0 . . ?
C11 C12 C13 120.0 . . ?
C11 C12 H12 120.0 . . ?
C13 C12 H12 120.0 . . ?
F1 C13 C14 120.0(5) . . ?
F1 C13 C12 120.0(5) . . ?
C14 C13 C12 120.0 . . ?
C15 C14 C13 120.0 . . ?
C15 C14 H14 120.0 . . ?
C13 C14 H14 120.0 . . ?
C14 C15 C10 120.0 . . ?
C14 C15 H15 120.0 . . ?
C10 C15 H15 120.0 . . ?
C17 C16 C21 120.0 . . ?
C17 C16 C9 120.6(4) . . ?
C21 C16 C9 119.3(4) . . ?
C18 C17 C16 120.0 . . ?
C18 C17 H17 120.0 . . ?
C16 C17 H17 120.0 . . ?
C17 C18 C19 120.0 . . ?
C17 C18 H18 120.0 . . ?
C19 C18 H18 120.0 . . ?
F2 C19 C20 119.7(4) . . ?
F2 C19 C18 120.3(4) . . ?
C20 C19 C18 120.0 . . ?
C19 C20 C21 120.0 . . ?
C19 C20 H20 120.0 . . ?
C21 C20 H20 120.0 . . ?
C20 C21 C16 120.0 . . ?
C20 C21 H21 120.0 . . ?
C16 C21 H21 120.0 . . ?
O2 C22 C23 121.4(6) . . ?
O2 C22 C1 119.9(6) . . ?
C23 C22 C1 118.5(6) . . ?
C22 C23 C24 114.4(5) . . ?
C22 C23 H23C 108.7 . . ?
C24 C23 H23C 108.7 . . ?
C22 C23 H23D 108.7 . . ?
C24 C23 H23D 108.7 . . ?
H23C C23 H23D 107.6 . . ?
C29 C24 C30 109.6(6) . . ?
C29 C24 C23 111.4(5) . . ?
C30 C24 C23 108.0(5) . . ?
C29 C24 C25 108.5(6) . . ?
C30 C24 C25 107.9(6) . . ?
C23 C24 C25 111.4(6) . . ?
C26 C25 C24 108.7(6) . . ?
C26 C25 H25C 109.9 . . ?
C24 C25 H25C 109.9 . . ?
C26 C25 H25D 109.9 . . ?
C24 C25 H25D 109.9 . . ?
H25C C25 H25D 108.3 . . ?
C31 C26 C27 110.2(8) . . ?
C31 C26 C25 109.7(7) . . ?
C27 C26 C25 109.9(7) . . ?
C31 C26 H26 109.0 . . ?
C27 C26 H26 109.0 . . ?
C25 C26 H26 109.0 . . ?
C26 C27 C28 109.7(7) . . ?
C26 C27 H27C 109.7 . . ?
C28 C27 H27C 109.7 . . ?
C26 C27 H27D 109.7 . . ?
C28 C27 H27D 109.7 . . ?
H27C C27 H27D 108.2 . . ?
C27 C28 C32 109.5(8) . . ?
C27 C28 C29 109.6(8) . . ?
C32 C28 C29 109.8(8) . . ?
C27 C28 H28 109.3 . . ?
C32 C28 H28 109.3 . . ?
C29 C28 H28 109.3 . . ?
C24 C29 C28 110.6(6) . . ?
C24 C29 H29C 109.5 . . ?
C28 C29 H29C 109.5 . . ?
C24 C29 H29D 109.5 . . ?
C28 C29 H29D 109.5 . . ?
H29C C29 H29D 108.1 . . ?
C24 C30 C33 110.8(6) . . ?
C24 C30 H30C 109.5 . . ?
C33 C30 H30C 109.5 . . ?
C24 C30 H30D 109.5 . . ?
C33 C30 H30D 109.5 . . ?
H30C C30 H30D 108.1 . . ?
C26 C31 C33 109.7(7) . . ?
C26 C31 H31C 109.7 . . ?
C33 C31 H31C 109.7 . . ?
C26 C31 H31D 109.7 . . ?
C33 C31 H31D 109.7 . . ?
H31C C31 H31D 108.2 . . ?
C28 C32 C33 109.1(7) . . ?
C28 C32 H32C 109.9 . . ?
C33 C32 H32C 109.9 . . ?
C28 C32 H32D 109.9 . . ?
C33 C32 H32D 109.9 . . ?
H32C C32 H32D 108.3 . . ?
C31 C33 C30 110.3(8) . . ?
C31 C33 C32 108.7(8) . . ?
C30 C33 C32 108.0(8) . . ?
C31 C33 H33 109.9 . . ?
C30 C33 H33 109.9 . . ?
C32 C33 H33 109.9 . . ?

loop_
_geom_bond_atom_site_label_1
_geom_bond_atom_site_label_2
_geom_bond_distance
_geom_bond_site_symmetry_2
_geom_bond_publ_flag
F1A C13A 1.377(8) . ?
F2A C19A 1.356(8) . ?
O1A C2A 1.211(7) . ?
O2A C22A 1.207(8) . ?
C1A C2A 1.536(7) . ?
C1A C9A 1.541(8) . ?
C1A C22A 1.548(8) . ?
C1A H1A 0.97(7) . ?
C2A C3A 1.496(8) . ?
C3A C4A 1.372(9) . ?
C3A C8A 1.411(8) . ?
C4A C5A 1.370(9) . ?
C4A H4A 0.9300 . ?
C5A C6A 1.380(10) . ?
C5A H5A 0.9300 . ?
C6A C7A 1.348(12) . ?
C6A H6A 0.9300 . ?
C7A C8A 1.360(11) . ?
C7A H7A 0.9300 . ?
C8A H8A 0.9300 . ?
C9A C10A 1.536(8) . ?
C9A C16A 1.539(8) . ?
C9A H9A 1.01(8) . ?
C10A C11A 1.357(8) . ?
C10A C15A 1.391(8) . ?
C11A C12A 1.396(8) . ?
C11A H11A 0.9300 . ?
C12A C13A 1.356(10) . ?
C12A H12A 0.9300 . ?
C13A C14A 1.364(10) . ?
C14A C15A 1.371(9) . ?
C14A H14A 0.9300 . ?
C15A H15A 0.9300 . ?
C16A C17A 1.370(9) . ?
C16A C21A 1.379(8) . ?
C17A C18A 1.398(9) . ?
C17A H17A 0.9300 . ?
C18A C19A 1.324(10) . ?
C18A H18A 0.9300 . ?
C19A C20A 1.376(10) . ?
C20A C21A 1.383(9) . ?
C20A H20A 0.9300 . ?
C21A H21A 0.9300 . ?
C22A C23A 1.512(8) . ?
C23A C24A 1.549(8) . ?
C23A H23A 0.9700 . ?
C23A H23B 0.9700 . ?
C24A C29A 1.527(9) . ?
C24A C30A 1.529(9) . ?
C24A C25A 1.550(9) . ?
C25A C26A 1.532(10) . ?
C25A H25A 0.9700 . ?
C25A H25B 0.9700 . ?
C26A C27A 1.505(12) . ?
C26A C31A 1.517(11) . ?
C26A H26A 0.91(11) . ?
C27A C28A 1.519(11) . ?
C27A H27A 0.9700 . ?
C27A H27B 0.9700 . ?
C28A C32A 1.486(11) . ?
C28A C29A 1.543(9) . ?
C28A H28A 0.9800 . ?
C29A H29A 0.9700 . ?
C29A H29B 0.9700 . ?
C30A C33A 1.526(9) . ?
C30A H30A 0.9700 . ?
C30A H30B 0.9700 . ?
C31A C33A 1.502(12) . ?
C31A H31A 0.9700 . ?
C31A H31B 0.9700 . ?
C32A C33A 1.520(12) . ?
C32A H32A 0.9700 . ?
C32A H32B 0.9700 . ?
C33A H33A 0.87(11) . ?
F1 C13 1.324(5) . ?
F2 C19 1.321(7) . ?
O1 C2 1.203(7) . ?
O2 C22 1.209(8) . ?
C1 C2 1.534(8) . ?
C1 C22 1.545(9) . ?
C1 C9 1.551(8) . ?
C1 H1 1.01(7) . ?
C2 C3 1.492(7) . ?
C3 C4 1.3900 . ?
C3 C8 1.3900 . ?
C4 C5 1.3900 . ?
C4 H4 0.9300 . ?
C5 C6 1.3900 . ?
C5 H5 0.9300 . ?
C6 C7 1.3900 . ?
C6 H6 0.9300 . ?
C7 C8 1.3900 . ?
C7 H7 0.9300 . ?
C8 H8 0.9300 . ?
C9 C16 1.532(6) . ?
C9 C10 1.533(7) . ?
C9 H9 1.04(7) . ?
C10 C11 1.3900 . ?
C10 C15 1.3900 . ?
C11 C12 1.3900 . ?
C11 H11 0.9300 . ?
C12 C13 1.3900 . ?
C12 H12 0.9300 . ?
C13 C14 1.3900 . ?
C14 C15 1.3900 . ?
C14 H14 0.9300 . ?
C15 H15 0.9300 . ?
C16 C17 1.3900 . ?
C16 C21 1.3900 . ?
C17 C18 1.3900 . ?
C17 H17 0.9300 . ?
C18 C19 1.3900 . ?
C18 H18 0.9300 . ?
C19 C20 1.3900 . ?
C20 C21 1.3900 . ?
C20 H20 0.9300 . ?
C21 H21 0.9300 . ?
C22 C23 1.511(9) . ?
C23 C24 1.541(8) . ?
C23 H23C 0.9700 . ?
C23 H23D 0.9700 . ?
C24 C29 1.505(9) . ?
C24 C30 1.517(9) . ?
C24 C25 1.553(9) . ?
C25 C26 1.540(10) . ?
C25 H25C 0.9700 . ?
C25 H25D 0.9700 . ?
C26 C31 1.492(11) . ?
C26 C27 1.498(11) . ?
C26 H26 0.95(9) . ?
C27 C28 1.501(12) . ?
C27 H27C 0.9700 . ?
C27 H27D 0.9700 . ?
C28 C32 1.511(12) . ?
C28 C29 1.519(10) . ?
C28 H28 0.9800 . ?
C29 H29C 0.9700 . ?
C29 H29D 0.9700 . ?
C30 C33 1.526(10) . ?
C30 H30C 0.9700 . ?
C30 H30D 0.9700 . ?
C31 C33 1.513(12) . ?
C31 H31C 0.9700 . ?
C31 H31D 0.9700 . ?
C32 C33 1.541(13) . ?
C32 H32C 0.9700 . ?
C32 H32D 0.9700 . ?
C33 H33 1.15(9) . ?

loop_
_geom_torsion_atom_site_label_1
_geom_torsion_atom_site_label_2
_geom_torsion_atom_site_label_3
_geom_torsion_atom_site_label_4
_geom_torsion
_geom_torsion_site_symmetry_1
_geom_torsion_site_symmetry_2
_geom_torsion_site_symmetry_3
_geom_torsion_site_symmetry_4
_geom_torsion_publ_flag
C9A C1A C2A O1A -47.9(8) . . . . ?
C22A C1A C2A O1A 72.0(7) . . . . ?
C9A C1A C2A C3A 133.1(6) . . . . ?
C22A C1A C2A C3A -107.0(6) . . . . ?
O1A C2A C3A C4A 160.4(7) . . . . ?
C1A C2A C3A C4A -20.7(9) . . . . ?
O1A C2A C3A C8A -19.2(9) . . . . ?
C1A C2A C3A C8A 159.8(6) . . . . ?
C8A C3A C4A C5A 2.3(10) . . . . ?
C2A C3A C4A C5A -177.3(7) . . . . ?
C3A C4A C5A C6A -3.6(11) . . . . ?
C4A C5A C6A C7A 1.1(12) . . . . ?
C5A C6A C7A C8A 2.8(15) . . . . ?
C6A C7A C8A C3A -4.1(14) . . . . ?
C4A C3A C8A C7A 1.5(11) . . . . ?
C2A C3A C8A C7A -178.9(8) . . . . ?
C2A C1A C9A C10A -47.0(8) . . . . ?
C22A C1A C9A C10A -162.6(5) . . . . ?
C2A C1A C9A C16A -173.3(6) . . . . ?
C22A C1A C9A C16A 71.1(7) . . . . ?
C16A C9A C10A C11A 81.4(7) . . . . ?
C1A C9A C10A C11A -43.2(8) . . . . ?
C16A C9A C10A C15A -99.4(7) . . . . ?
C1A C9A C10A C15A 135.9(6) . . . . ?
C15A C10A C11A C12A 0.8(9) . . . . ?
C9A C10A C11A C12A 179.9(6) . . . . ?
C10A C11A C12A C13A -0.8(9) . . . . ?
C11A C12A C13A C14A 0.6(11) . . . . ?
C11A C12A C13A F1A -178.7(6) . . . . ?
C12A C13A C14A C15A -0.3(11) . . . . ?
F1A C13A C14A C15A 178.9(7) . . . . ?
C13A C14A C15A C10A 0.3(10) . . . . ?
C11A C10A C15A C14A -0.5(9) . . . . ?
C9A C10A C15A C14A -179.7(6) . . . . ?
C10A C9A C16A C17A -61.9(8) . . . . ?
C1A C9A C16A C17A 64.9(8) . . . . ?
C10A C9A C16A C21A 119.7(7) . . . . ?
C1A C9A C16A C21A -113.5(7) . . . . ?
C21A C16A C17A C18A 1.9(10) . . . . ?
C9A C16A C17A C18A -176.5(6) . . . . ?
C16A C17A C18A C19A -1.7(10) . . . . ?
C17A C18A C19A F2A -179.3(7) . . . . ?
C17A C18A C19A C20A -0.4(11) . . . . ?
C18A C19A C20A C21A 2.1(11) . . . . ?
F2A C19A C20A C21A -178.9(7) . . . . ?
C17A C16A C21A C20A -0.1(10) . . . . ?
C9A C16A C21A C20A 178.3(6) . . . . ?
C19A C20A C21A C16A -1.9(10) . . . . ?
C2A C1A C22A O2A -95.1(7) . . . . ?
C9A C1A C22A O2A 25.8(8) . . . . ?
C2A C1A C22A C23A 81.2(6) . . . . ?
C9A C1A C22A C23A -157.8(5) . . . . ?
O2A C22A C23A C24A -80.7(8) . . . . ?
C1A C22A C23A C24A 103.0(6) . . . . ?
C22A C23A C24A C29A -63.1(8) . . . . ?
C22A C23A C24A C30A 176.6(7) . . . . ?
C22A C23A C24A C25A 58.7(8) . . . . ?
C29A C24A C25A C26A -58.7(9) . . . . ?
C30A C24A C25A C26A 59.7(9) . . . . ?
C23A C24A C25A C26A 178.1(7) . . . . ?
C24A C25A C26A C27A 60.4(9) . . . . ?
C24A C25A C26A C31A -60.7(10) . . . . ?
C31A C26A C27A C28A 58.5(9) . . . . ?
C25A C26A C27A C28A -62.8(9) . . . . ?
C26A C27A C28A C32A -58.1(9) . . . . ?
C26A C27A C28A C29A 61.3(9) . . . . ?
C30A C24A C29A C28A -57.6(8) . . . . ?
C23A C24A C29A C28A -177.2(6) . . . . ?
C25A C24A C29A C28A 59.5(8) . . . . ?
C32A C28A C29A C24A 59.6(9) . . . . ?
C27A C28A C29A C24A -60.0(9) . . . . ?
C29A C24A C30A C33A 56.8(10) . . . . ?
C23A C24A C30A C33A 178.2(7) . . . . ?
C25A C24A C30A C33A -61.3(10) . . . . ?
C27A C26A C31A C33A -59.5(9) . . . . ?
C25A C26A C31A C33A 61.3(10) . . . . ?
C27A C28A C32A C33A 58.5(10) . . . . ?
C29A C28A C32A C33A -59.6(10) . . . . ?
C26A C31A C33A C32A 60.6(9) . . . . ?
C26A C31A C33A C30A -61.6(10) . . . . ?
C28A C32A C33A C31A -60.9(10) . . . . ?
C28A C32A C33A C30A 60.1(10) . . . . ?
C24A C30A C33A C31A 63.2(11) . . . . ?
C24A C30A C33A C32A -58.5(11) . . . . ?
C22 C1 C2 O1 -72.8(8) . . . . ?
C9 C1 C2 O1 47.2(9) . . . . ?
C22 C1 C2 C3 103.0(7) . . . . ?
C9 C1 C2 C3 -136.9(6) . . . . ?
O1 C2 C3 C4 -157.8(6) . . . . ?
C1 C2 C3 C4 26.4(8) . . . . ?
O1 C2 C3 C8 21.7(8) . . . . ?
C1 C2 C3 C8 -154.0(5) . . . . ?
C8 C3 C4 C5 0.0 . . . . ?
C2 C3 C4 C5 179.5(5) . . . . ?
C3 C4 C5 C6 0.0 . . . . ?
C4 C5 C6 C7 0.0 . . . . ?
C5 C6 C7 C8 0.0 . . . . ?
C6 C7 C8 C3 0.0 . . . . ?
C4 C3 C8 C7 0.0 . . . . ?
C2 C3 C8 C7 -179.6(5) . . . . ?
C2 C1 C9 C16 174.1(6) . . . . ?
C22 C1 C9 C16 -69.7(7) . . . . ?
C2 C1 C9 C10 47.1(8) . . . . ?
C22 C1 C9 C10 163.3(5) . . . . ?
C16 C9 C10 C11 -82.5(5) . . . . ?
C1 C9 C10 C11 43.4(6) . . . . ?
C16 C9 C10 C15 97.1(5) . . . . ?
C1 C9 C10 C15 -137.0(5) . . . . ?
C15 C10 C11 C12 0.0 . . . . ?
C9 C10 C11 C12 179.6(5) . . . . ?
C10 C11 C12 C13 0.0 . . . . ?
C11 C12 C13 F1 -178.8(5) . . . . ?
C11 C12 C13 C14 0.0 . . . . ?
F1 C13 C14 C15 178.8(5) . . . . ?
C12 C13 C14 C15 0.0 . . . . ?
C13 C14 C15 C10 0.0 . . . . ?
C11 C10 C15 C14 0.0 . . . . ?
C9 C10 C15 C14 -179.6(5) . . . . ?
C10 C9 C16 C17 62.5(6) . . . . ?
C1 C9 C16 C17 -65.2(6) . . . . ?
C10 C9 C16 C21 -119.6(5) . . . . ?
C1 C9 C16 C21 112.7(5) . . . . ?
C21 C16 C17 C18 0.0 . . . . ?
C9 C16 C17 C18 177.9(5) . . . . ?
C16 C17 C18 C19 0.0 . . . . ?
C17 C18 C19 F2 -180.0(6) . . . . ?
C17 C18 C19 C20 0.0 . . . . ?
F2 C19 C20 C21 180.0(6) . . . . ?
C18 C19 C20 C21 0.0 . . . . ?
C19 C20 C21 C16 0.0 . . . . ?
C17 C16 C21 C20 0.0 . . . . ?
C9 C16 C21 C20 -177.9(5) . . . . ?
C2 C1 C22 O2 92.9(7) . . . . ?
C9 C1 C22 O2 -28.0(8) . . . . ?
C2 C1 C22 C23 -83.0(7) . . . . ?
C9 C1 C22 C23 156.1(5) . . . . ?
O2 C22 C23 C24 80.8(9) . . . . ?
C1 C22 C23 C24 -103.4(7) . . . . ?
C22 C23 C24 C29 64.3(8) . . . . ?
C22 C23 C24 C30 -175.3(7) . . . . ?
C22 C23 C24 C25 -56.9(8) . . . . ?
C29 C24 C25 C26 58.7(9) . . . . ?
C30 C24 C25 C26 -60.0(9) . . . . ?
C23 C24 C25 C26 -178.4(7) . . . . ?
C24 C25 C26 C31 61.7(10) . . . . ?
C24 C25 C26 C27 -59.6(9) . . . . ?
C31 C26 C27 C28 -60.5(8) . . . . ?
C25 C26 C27 C28 60.6(9) . . . . ?
C26 C27 C28 C32 60.2(9) . . . . ?
C26 C27 C28 C29 -60.3(9) . . . . ?
C30 C24 C29 C28 57.9(9) . . . . ?
C23 C24 C29 C28 177.4(7) . . . . ?
C25 C24 C29 C28 -59.7(9) . . . . ?
C27 C28 C29 C24 60.8(10) . . . . ?
C32 C28 C29 C24 -59.6(10) . . . . ?
C29 C24 C30 C33 -58.9(9) . . . . ?
C23 C24 C30 C33 179.6(7) . . . . ?
C25 C24 C30 C33 59.0(9) . . . . ?
C27 C26 C31 C33 60.4(9) . . . . ?
C25 C26 C31 C33 -60.7(10) . . . . ?
C27 C28 C32 C33 -59.7(10) . . . . ?
C29 C28 C32 C33 60.6(10) . . . . ?
C26 C31 C33 C30 58.8(10) . . . . ?
C26 C31 C33 C32 -59.4(9) . . . . ?
C24 C30 C33 C31 -58.9(10) . . . . ?
C24 C30 C33 C32 59.8(10) . . . . ?
C28 C32 C33 C31 59.2(9) . . . . ?
C28 C32 C33 C30 -60.5(10) . . . . ?
